data_7208634
loop_
_publ_author_name
'Du, Dong-Ying'
'Qin, Jun-Sheng'
'Sun, Cheng-Xin'
'Wang, Xin-Long'
'Zhang, Shu-Ran'
'Shen, Ping'
'Li, Shun-Li'
'Su, Zhong-Min'
'Lan, Ya-Qian'

_publ_section_title
;
 Functional heterometallic coordination polymers with metalloligands as
 tunable luminescent crystalline materials
;
_journal_issue 37
_journal_name_full 'Journal of Materials Chemistry'
_journal_page_first 19673
_journal_paper_doi 10.1039/c2jm34661c
_journal_volume 22
_journal_year 2012
_chemical_formula_moiety 'C66 H59 Br4 Eu0.75 N10 O11 Tb0.25 Zn2'
_chemical_formula_sum 'C66 H59 Br4 Eu0.75 N10 O11 Tb0.25 Zn2'
_chemical_formula_weight 1772.31
_chemical_name_systematic
;
?
;
_space_group_IT_number 14
_symmetry_cell_setting monoclinic
_symmetry_space_group_name_Hall '-P 2yn'
_symmetry_space_group_name_H-M 'P 1 21/n 1'
_atom_sites_solution_hydrogens geom
_atom_sites_solution_primary direct
_atom_sites_solution_secondary difmap
_audit_creation_method SHELXL-97
_cell_angle_alpha 90.00
_cell_angle_beta 99.7820(10)
_cell_angle_gamma 90.00
_cell_formula_units_Z 4
_cell_length_a 15.7550(12)
_cell_length_b 13.5370(10)
_cell_length_c 33.101(3)
_cell_measurement_temperature 293(2)
_cell_volume 6957.0(10)
_computing_cell_refinement 'SMART (Bruker, 1997)'
_computing_data_collection 'SMART (Bruker, 1997)'
_computing_data_reduction SAINT
_computing_molecular_graphics 'SHELXTL-PLUS (Sheldrick, 1990)'
_computing_publication_material SHELXL-97
_computing_structure_refinement 'SHELXL-97 (Sheldrick, 1997)'
_computing_structure_solution 'SHELXS-97(Sheldrick, 1997)'
_diffrn_ambient_temperature 293(2)
_diffrn_measured_fraction_theta_full 0.968
_diffrn_measured_fraction_theta_max 0.968
_diffrn_measurement_device_type 'Bruker APEX CCD area-detector'
_diffrn_measurement_method '\w scans'
_diffrn_radiation_monochromator graphite
_diffrn_radiation_source 'fine-focus sealed tube'
_diffrn_radiation_type MoK\a
_diffrn_radiation_wavelength 0.71069
_diffrn_reflns_av_R_equivalents 0.0478
_diffrn_reflns_av_sigmaI/netI 0.0740
_diffrn_reflns_limit_h_max 20
_diffrn_reflns_limit_h_min -13
_diffrn_reflns_limit_k_max 17
_diffrn_reflns_limit_k_min -17
_diffrn_reflns_limit_l_max 42
_diffrn_reflns_limit_l_min -43
_diffrn_reflns_number 41097
_diffrn_reflns_theta_full 27.73
_diffrn_reflns_theta_max 27.73
_diffrn_reflns_theta_min 1.25
_exptl_absorpt_coefficient_mu 3.965
_exptl_absorpt_correction_T_max 0.5043
_exptl_absorpt_correction_T_min 0.4372
_exptl_absorpt_correction_type multi-scan
_exptl_absorpt_process_details 'SADABS(Sheldrick, 1996)'
_exptl_crystal_density_diffrn 1.692
_exptl_crystal_density_method 'not measured'
_exptl_crystal_F_000 3506
_exptl_crystal_size_max 0.25
_exptl_crystal_size_mid 0.23
_exptl_crystal_size_min 0.20
_refine_diff_density_max 2.242
_refine_diff_density_min -1.755
_refine_diff_density_rms 0.156
_refine_ls_extinction_method none
_refine_ls_goodness_of_fit_ref 0.989
_refine_ls_hydrogen_treatment constr
_refine_ls_matrix_type full
_refine_ls_number_parameters 842
_refine_ls_number_reflns 15842
_refine_ls_number_restraints 0
_refine_ls_restrained_S_all 0.989
_refine_ls_R_factor_all 0.1152
_refine_ls_R_factor_gt 0.0601
_refine_ls_shift/su_max 0.092
_refine_ls_shift/su_mean 0.002
_refine_ls_structure_factor_coef Fsqd
_refine_ls_weighting_details 'calc w=1/[\s^2^(Fo^2^)+(0.1323P)^2^+1.0276P] where P=(Fo^2^+2Fc^2^)/3'
_refine_ls_weighting_scheme calc
_refine_ls_wR_factor_gt 0.1853
_refine_ls_wR_factor_ref 0.2174
_reflns_number_gt 9097
_reflns_number_total 15842
_reflns_threshold_expression >2\s(I)
_cod_data_source_file c2jm34661c.txt
_cod_data_source_block ifmc-22
_cod_depositor_comments
;
The following automatic conversions were performed:

'_symmetry_cell_setting' value 'Monoclinic' changed to 'monoclinic'
according to /home/saulius/struct/CIF-dictionaries/cif_core.dic
dictionary named 'cif_core.dic' version 2.4.1 from 2010-06-29.

Automatic conversion script
Id: cif_fix_values 1891 2012-01-12 08:04:46Z andrius 
;
_cod_original_cell_volume 6957.0(9)
_cod_original_sg_symbol_Hall -P2yn
_cod_original_sg_symbol_H-M P21/n
_cod_database_code 7208634

loop_
_symmetry_equiv_pos_as_xyz
'x, y, z'
'-x+1/2, y+1/2, -z+1/2'
'-x, -y, -z'
'x-1/2, -y-1/2, z-1/2'

loop_
_atom_site_label
_atom_site_type_symbol
_atom_site_fract_x
_atom_site_fract_y
_atom_site_fract_z
_atom_site_U_iso_or_equiv
_atom_site_adp_type
_atom_site_occupancy
_atom_site_symmetry_multiplicity
_atom_site_calc_flag
_atom_site_refinement_flags
C1 C 0.7746(5) 0.0548(5) 0.0974(2) 0.0369(16) Uani 1 1 d .
C2 C 0.8583(5) 0.1282(6) 0.0614(2) 0.0456(19) Uani 1 1 d .
C3 C 0.7712(5) 0.1494(5) 0.0426(2) 0.0443(19) Uani 1 1 d .
C4 C 0.7535(7) 0.2084(6) 0.0083(2) 0.057(2) Uani 1 1 d .
H4 H 0.6969 0.2218 -0.0036 0.068 Uiso 1 1 calc R
C5 C 0.8190(8) 0.2459(8) -0.0075(4) 0.085(3) Uani 1 1 d .
H5 H 0.8072 0.2850 -0.0309 0.102 Uiso 1 1 calc R
C6 C 0.9067(8) 0.2279(8) 0.0104(3) 0.080(3) Uani 1 1 d .
H6 H 0.9508 0.2549 -0.0015 0.096 Uiso 1 1 calc R
C7 C 0.9266(6) 0.1700(7) 0.0457(3) 0.060(2) Uani 1 1 d .
H7 H 0.9834 0.1597 0.0582 0.072 Uiso 1 1 calc R
C8 C 0.6263(5) 0.0970(6) 0.0586(3) 0.0464(19) Uani 1 1 d .
H8A H 0.6038 0.1449 0.0377 0.056 Uiso 1 1 calc R
H8B H 0.6041 0.1132 0.0834 0.056 Uiso 1 1 calc R
C9 C 0.5969(5) -0.0048(5) 0.0444(2) 0.0403(17) Uani 1 1 d .
C10 C 0.6240(6) -0.0493(7) 0.0113(3) 0.055(2) Uani 1 1 d .
H10 H 0.6603 -0.0142 -0.0029 0.066 Uiso 1 1 calc R
C11 C 0.5996(5) -0.1430(6) -0.0015(3) 0.051(2) Uani 1 1 d .
H11 H 0.6200 -0.1706 -0.0238 0.061 Uiso 1 1 calc R
C12 C 0.5449(5) -0.1959(5) 0.0185(2) 0.0391(17) Uani 1 1 d .
C13 C 0.5147(5) -0.1517(6) 0.0514(3) 0.049(2) Uani 1 1 d .
H13 H 0.4757 -0.1851 0.0646 0.059 Uiso 1 1 calc R
C14 C 0.5428(5) -0.0575(6) 0.0644(3) 0.050(2) Uani 1 1 d .
H14 H 0.5244 -0.0300 0.0872 0.059 Uiso 1 1 calc R
C15 C 0.5190(5) -0.2998(6) 0.0064(2) 0.044(2) Uani 1 1 d .
C16 C 0.8886(5) 0.1591(5) 0.1877(2) 0.0368(16) Uani 1 1 d .
C17 C 1.0182(5) 0.2000(5) 0.1821(2) 0.0387(17) Uani 1 1 d .
C18 C 0.9769(5) 0.2828(6) 0.1937(2) 0.0428(19) Uani 1 1 d .
C19 C 1.0195(7) 0.3769(6) 0.1994(3) 0.061(3) Uani 1 1 d .
H19 H 0.9926 0.4328 0.2075 0.073 Uiso 1 1 calc R
C20 C 1.1019(7) 0.3786(7) 0.1920(3) 0.064(3) Uani 1 1 d .
H20 H 1.1322 0.4378 0.1954 0.076 Uiso 1 1 calc R
C21 C 1.1422(6) 0.2974(8) 0.1798(3) 0.067(3) Uani 1 1 d .
H21 H 1.1982 0.3040 0.1747 0.081 Uiso 1 1 calc R
C22 C 1.1027(5) 0.2041(7) 0.1745(3) 0.053(2) Uani 1 1 d .
H22 H 1.1308 0.1489 0.1665 0.064 Uiso 1 1 calc R
C23 C 0.8246(5) 0.3236(5) 0.2007(2) 0.0428(18) Uani 1 1 d .
H23A H 0.8466 0.3783 0.2184 0.051 Uiso 1 1 calc R
H23B H 0.7811 0.2900 0.2131 0.051 Uiso 1 1 calc R
C24 C 0.7839(5) 0.3634(5) 0.1590(2) 0.0378(17) Uani 1 1 d .
C25 C 0.7120(5) 0.4262(6) 0.1569(2) 0.0464(19) Uani 1 1 d .
H25 H 0.6914 0.4428 0.1807 0.056 Uiso 1 1 calc R
C26 C 0.6727(5) 0.4628(7) 0.1200(2) 0.049(2) Uani 1 1 d .
H26 H 0.6255 0.5044 0.1191 0.059 Uiso 1 1 calc R
C27 C 0.7009(4) 0.4398(5) 0.0842(2) 0.0348(16) Uani 1 1 d .
C28 C 0.7740(5) 0.3821(5) 0.0861(2) 0.0388(17) Uani 1 1 d .
H28 H 0.7962 0.3691 0.0623 0.047 Uiso 1 1 calc R
C29 C 0.8145(5) 0.3436(6) 0.1232(2) 0.0424(18) Uani 1 1 d .
H29 H 0.8629 0.3039 0.1240 0.051 Uiso 1 1 calc R
C30 C 0.6531(5) -0.5292(5) 0.0428(2) 0.0358(16) Uani 1 1 d .
C31 C 0.9262(4) -0.2253(5) 0.1400(2) 0.0368(16) Uani 1 1 d .
C32 C 1.1255(5) -0.8093(6) -0.0764(2) 0.048(2) Uani 1 1 d .
C33 C 1.1182(5) -0.7068(6) -0.0799(3) 0.0466(19) Uani 1 1 d .
C34 C 1.1437(6) -0.6440(7) -0.0477(3) 0.062(2) Uani 1 1 d .
H34 H 1.1405 -0.5758 -0.0509 0.074 Uiso 1 1 calc R
C35 C 1.1747(7) -0.6869(9) -0.0100(3) 0.084(4) Uani 1 1 d .
H35 H 1.1916 -0.6469 0.0128 0.101 Uiso 1 1 calc R
C36 C 1.1808(7) -0.7922(9) -0.0059(3) 0.085(4) Uani 1 1 d .
H36 H 1.2015 -0.8200 0.0196 0.101 Uiso 1 1 calc R
C37 C 1.1560(7) -0.8523(7) -0.0394(3) 0.069(3) Uani 1 1 d .
H37 H 1.1600 -0.9207 -0.0370 0.083 Uiso 1 1 calc R
C38 C 1.0472(5) -0.5926(5) -0.1350(3) 0.047(2) Uani 1 1 d .
H38A H 1.0354 -0.5922 -0.1647 0.056 Uiso 1 1 calc R
H38B H 1.0880 -0.5401 -0.1260 0.056 Uiso 1 1 calc R
C39 C 0.9650(5) -0.5737(5) -0.1188(2) 0.0388(17) Uani 1 1 d .
C40 C 0.9037(6) -0.6469(7) -0.1197(3) 0.056(2) Uani 1 1 d .
H40 H 0.9150 -0.7093 -0.1292 0.067 Uiso 1 1 calc R
C41 C 0.8240(5) -0.6295(7) -0.1065(3) 0.054(2) Uani 1 1 d .
H41 H 0.7829 -0.6792 -0.1081 0.065 Uiso 1 1 calc R
C42 C 0.8083(5) -0.5371(6) -0.0912(2) 0.0406(17) Uani 1 1 d .
C43 C 0.8712(6) -0.4662(6) -0.0890(3) 0.053(2) Uani 1 1 d .
H43 H 0.8626 -0.4051 -0.0776 0.064 Uiso 1 1 calc R
C44 C 0.9474(6) -0.4837(6) -0.1035(3) 0.058(2) Uani 1 1 d .
H44 H 0.9874 -0.4330 -0.1029 0.069 Uiso 1 1 calc R
C45 C 0.7254(6) -0.5201(7) -0.0781(2) 0.048(2) Uani 1 1 d .
C46 C 1.1063(4) -0.0635(5) 0.1816(2) 0.0363(16) Uani 1 1 d .
C47 C 1.1320(5) -0.0336(6) 0.1209(2) 0.0451(19) Uani 1 1 d .
C48 C 1.2115(5) -0.0498(7) 0.1463(3) 0.053(2) Uani 1 1 d .
C49 C 1.2893(6) -0.0464(9) 0.1312(3) 0.078(3) Uani 1 1 d .
H49 H 1.3423 -0.0564 0.1479 0.093 Uiso 1 1 calc R
C50 C 1.2818(7) -0.0269(10) 0.0892(4) 0.093(4) Uani 1 1 d .
H50 H 1.3321 -0.0209 0.0782 0.112 Uiso 1 1 calc R
C51 C 1.2047(7) -0.0162(10) 0.0636(3) 0.089(4) Uani 1 1 d .
H51 H 1.2037 -0.0081 0.0356 0.107 Uiso 1 1 calc R
C52 C 1.1273(7) -0.0171(8) 0.0789(3) 0.068(3) Uani 1 1 d .
H52 H 1.0748 -0.0073 0.0618 0.081 Uiso 1 1 calc R
C53 C 1.2574(5) -0.1017(7) 0.2198(2) 0.051(2) Uani 1 1 d .
H53A H 1.2310 -0.1019 0.2442 0.061 Uiso 1 1 calc R
H53B H 1.3042 -0.0543 0.2239 0.061 Uiso 1 1 calc R
C54 C 1.2921(5) -0.1999(6) 0.2141(2) 0.0426(18) Uani 1 1 d .
C55 C 1.3758(5) -0.2138(7) 0.2073(2) 0.055(2) Uani 1 1 d .
H55 H 1.4120 -0.1594 0.2077 0.066 Uiso 1 1 calc R
C56 C 1.4067(5) -0.3067(7) 0.1999(2) 0.052(2) Uani 1 1 d .
H56 H 1.4633 -0.3150 0.1959 0.063 Uiso 1 1 calc R
C57 C 1.3512(5) -0.3884(6) 0.1987(2) 0.047(2) Uani 1 1 d .
C58 C 1.2691(5) -0.3755(7) 0.2075(3) 0.058(2) Uani 1 1 d .
H58 H 1.2336 -0.4299 0.2087 0.069 Uiso 1 1 calc R
C59 C 1.2398(5) -0.2809(7) 0.2145(3) 0.056(2) Uani 1 1 d .
H59 H 1.1839 -0.2725 0.2195 0.068 Uiso 1 1 calc R
C60 C 1.3818(6) -0.4876(7) 0.1873(3) 0.056(2) Uani 1 1 d .
C61 C 0.7454(5) -0.0055(5) 0.1307(2) 0.0396(17) Uani 1 1 d .
H61A H 0.6909 0.0193 0.1365 0.048 Uiso 1 1 calc R
H61B H 0.7377 -0.0741 0.1223 0.048 Uiso 1 1 calc R
C62 C 0.8070(5) 0.1000(5) 0.1861(2) 0.0387(17) Uani 1 1 d .
H62A H 0.7954 0.0914 0.2137 0.046 Uiso 1 1 calc R
H62B H 0.7593 0.1365 0.1706 0.046 Uiso 1 1 calc R
C63 C 0.9637(5) -0.2129(5) 0.1842(2) 0.0382(17) Uani 1 1 d .
H63A H 0.9295 -0.2500 0.2007 0.046 Uiso 1 1 calc R
H63B H 1.0216 -0.2400 0.1892 0.046 Uiso 1 1 calc R
C64 C 1.0567(4) -0.0776(6) 0.2159(2) 0.0393(17) Uani 1 1 d .
H64A H 1.0547 -0.0163 0.2309 0.047 Uiso 1 1 calc R
H64B H 1.0840 -0.1275 0.2348 0.047 Uiso 1 1 calc R
C65 C 0.8143(5) -0.0786(6) 0.1972(2) 0.0399(17) Uani 1 1 d .
H65A H 0.7997 -0.1402 0.1827 0.048 Uiso 1 1 calc R
H65B H 0.7716 -0.0664 0.2146 0.048 Uiso 1 1 calc R
C66 C 0.9027(4) -0.0879(6) 0.2237(2) 0.0419(18) Uani 1 1 d .
H66A H 0.9174 -0.0268 0.2386 0.050 Uiso 1 1 calc R
H66B H 0.9022 -0.1406 0.2435 0.050 Uiso 1 1 calc R
N1 N 0.8568(4) 0.0672(4) 0.09566(18) 0.0346(13) Uani 1 1 d .
N2 N 0.7215(4) 0.1019(4) 0.06674(19) 0.0388(14) Uani 1 1 d .
N3 N 0.9600(4) 0.1218(4) 0.17840(19) 0.0374(14) Uani 1 1 d .
N4 N 0.8954(4) 0.2547(4) 0.19751(17) 0.0373(14) Uani 1 1 d .
N5 N 0.9024(4) -0.1484(4) 0.11548(18) 0.0416(15) Uani 1 1 d .
N6 N 1.0851(4) -0.6878(4) -0.1206(2) 0.0399(15) Uani 1 1 d .
N7 N 1.0682(4) -0.0404(5) 0.14425(18) 0.0364(14) Uani 1 1 d .
N8 N 1.1929(4) -0.0707(5) 0.18441(19) 0.0440(15) Uani 1 1 d .
N9 N 0.8123(4) 0.0028(4) 0.16726(19) 0.0370(14) Uani 1 1 d .
N10 N 0.9672(4) -0.1096(5) 0.19736(17) 0.0357(14) Uani 1 1 d .
O1 O 0.5606(4) -0.3405(4) -0.01945(18) 0.0519(14) Uani 1 1 d .
O2 O 0.5411(3) -0.6623(4) -0.02134(17) 0.0465(13) Uani 1 1 d .
O1W O 0.5283(4) -0.3967(5) -0.10436(19) 0.0638(17) Uani 1 1 d .
O3 O 0.6899(3) -0.5317(4) 0.01252(16) 0.0447(13) Uani 1 1 d .
O2W O 0.5057(4) -0.6082(5) -0.10605(19) 0.0724(19) Uani 1 1 d .
O4 O 0.4249(3) -0.4965(4) -0.03925(16) 0.0446(13) Uani 1 1 d .
O5 O 0.7058(4) -0.4365(5) -0.06735(19) 0.0583(16) Uani 1 1 d .
O6 O 0.6755(4) -0.5943(5) -0.0759(2) 0.0691(19) Uani 1 1 d .
O7 O 1.3248(4) -0.5554(5) 0.1876(2) 0.0703(18) Uani 1 1 d .
H7A H 1.3441 -0.6084 0.1813 0.105 Uiso 1 1 calc R
O8 O 1.4535(5) -0.5003(5) 0.1784(2) 0.077(2) Uani 1 1 d .
Zn1 Zn 0.93707(5) -0.00928(6) 0.14106(3) 0.0339(2) Uani 1 1 d .
Zn2 Zn 0.93691(6) -0.41343(8) 0.28598(3) 0.0521(3) Uani 1 1 d .
Br1 Br 1.07123(7) -0.38937(9) 0.26263(4) 0.0800(4) Uani 1 1 d .
Br2 Br 0.92982(7) -0.57762(8) 0.31195(4) 0.0731(3) Uani 1 1 d .
Br3 Br 0.82217(7) -0.38907(9) 0.22842(3) 0.0757(3) Uani 1 1 d .
Br4 Br 0.92152(8) -0.29541(9) 0.33830(4) 0.0878(4) Uani 1 1 d .
Eu1 Eu 0.57234(2) -0.50354(3) -0.043432(11) 0.03588(13) Uani 0.75 1 d P
Tb1 Tb 0.57234(2) -0.50354(3) -0.043432(11) 0.03588(13) Uani 0.25 1 d P
O3W O 1.3589(8) -0.7296(10) 0.1610(4) 0.176(5) Uiso 1 1 d .

loop_
_atom_site_aniso_label
_atom_site_aniso_U_11
_atom_site_aniso_U_22
_atom_site_aniso_U_33
_atom_site_aniso_U_23
_atom_site_aniso_U_13
_atom_site_aniso_U_12
C1 0.044(4) 0.027(4) 0.039(4) -0.001(3) 0.004(3) -0.001(3)
C2 0.061(5) 0.038(4) 0.039(4) 0.002(3) 0.011(4) 0.003(4)
C3 0.054(5) 0.031(4) 0.045(5) -0.003(3) -0.002(4) 0.000(3)
C4 0.087(7) 0.047(5) 0.031(4) 0.010(4) -0.005(4) 0.003(5)
C5 0.114(10) 0.069(7) 0.074(7) 0.032(6) 0.024(7) 0.011(7)
C6 0.099(9) 0.076(7) 0.071(7) 0.022(6) 0.029(6) -0.009(6)
C7 0.053(5) 0.058(6) 0.072(6) 0.013(5) 0.015(5) -0.005(4)
C8 0.037(4) 0.044(5) 0.055(5) -0.002(4) -0.001(4) 0.009(3)
C9 0.033(4) 0.037(4) 0.047(4) -0.003(3) -0.004(3) 0.003(3)
C10 0.055(5) 0.056(5) 0.058(6) -0.006(4) 0.021(4) -0.017(4)
C11 0.053(5) 0.051(5) 0.052(5) -0.012(4) 0.017(4) -0.008(4)
C12 0.040(4) 0.039(4) 0.036(4) -0.004(3) 0.000(3) 0.004(3)
C13 0.048(5) 0.041(5) 0.062(5) -0.005(4) 0.018(4) 0.001(4)
C14 0.052(5) 0.055(5) 0.042(5) -0.008(4) 0.011(4) 0.005(4)
C15 0.045(5) 0.043(5) 0.043(5) -0.006(3) 0.000(4) 0.019(4)
C16 0.036(4) 0.040(4) 0.033(4) 0.005(3) 0.000(3) 0.004(3)
C17 0.039(4) 0.041(4) 0.033(4) 0.001(3) -0.003(3) -0.013(3)
C18 0.050(5) 0.037(4) 0.033(4) 0.007(3) -0.016(3) 0.000(3)
C19 0.090(7) 0.038(5) 0.043(5) 0.000(4) -0.019(5) -0.013(5)
C20 0.065(6) 0.054(6) 0.065(6) 0.012(5) -0.009(5) -0.019(5)
C21 0.047(5) 0.084(8) 0.066(6) 0.022(6) -0.006(5) -0.025(5)
C22 0.041(5) 0.055(5) 0.062(6) 0.000(4) 0.003(4) -0.010(4)
C23 0.059(5) 0.032(4) 0.035(4) -0.005(3) 0.002(4) 0.009(3)
C24 0.045(4) 0.030(4) 0.035(4) -0.007(3) -0.002(3) 0.003(3)
C25 0.045(5) 0.051(5) 0.043(4) -0.010(4) 0.006(4) 0.015(4)
C26 0.038(4) 0.060(5) 0.045(5) -0.010(4) -0.003(4) 0.012(4)
C27 0.039(4) 0.034(4) 0.029(4) -0.003(3) -0.001(3) 0.000(3)
C28 0.037(4) 0.042(4) 0.038(4) 0.002(3) 0.007(3) 0.006(3)
C29 0.047(4) 0.041(4) 0.038(4) 0.003(3) 0.004(3) 0.016(3)
C30 0.038(4) 0.032(4) 0.037(4) 0.003(3) 0.003(3) 0.000(3)
C31 0.027(4) 0.040(4) 0.045(4) -0.003(3) 0.012(3) -0.001(3)
C32 0.049(5) 0.045(5) 0.044(5) -0.005(4) -0.006(4) 0.005(4)
C33 0.037(4) 0.046(5) 0.058(5) -0.012(4) 0.011(4) 0.002(3)
C34 0.061(6) 0.050(5) 0.072(7) -0.021(5) 0.005(5) -0.006(4)
C35 0.085(8) 0.084(8) 0.075(8) -0.036(6) -0.011(6) 0.002(6)
C36 0.102(9) 0.087(8) 0.052(6) -0.015(6) -0.023(6) 0.023(7)
C37 0.095(8) 0.054(6) 0.049(5) -0.009(4) -0.014(5) 0.017(5)
C38 0.055(5) 0.030(4) 0.061(5) -0.001(4) 0.025(4) -0.002(3)
C39 0.042(4) 0.035(4) 0.042(4) -0.001(3) 0.017(3) 0.003(3)
C40 0.057(5) 0.052(5) 0.066(6) -0.008(4) 0.029(5) 0.013(4)
C41 0.046(5) 0.062(6) 0.057(5) -0.010(4) 0.021(4) -0.009(4)
C42 0.044(4) 0.047(4) 0.033(4) -0.005(3) 0.011(3) 0.008(4)
C43 0.068(6) 0.037(4) 0.058(5) -0.006(4) 0.022(5) 0.012(4)
C44 0.065(6) 0.040(5) 0.077(7) 0.000(4) 0.038(5) -0.004(4)
C45 0.050(5) 0.065(6) 0.029(4) -0.004(4) 0.006(4) 0.007(4)
C46 0.035(4) 0.043(4) 0.032(4) -0.003(3) 0.009(3) 0.004(3)
C47 0.045(5) 0.052(5) 0.041(4) 0.006(4) 0.012(4) 0.005(4)
C48 0.043(5) 0.071(6) 0.048(5) 0.007(4) 0.016(4) 0.004(4)
C49 0.052(6) 0.121(9) 0.066(7) 0.031(6) 0.025(5) 0.021(6)
C50 0.062(7) 0.142(11) 0.089(8) 0.036(8) 0.055(7) 0.019(7)
C51 0.076(8) 0.142(11) 0.061(7) 0.043(7) 0.044(6) 0.036(7)
C52 0.078(7) 0.092(8) 0.033(5) 0.009(5) 0.013(5) 0.015(6)
C53 0.026(4) 0.083(7) 0.042(5) 0.005(4) 0.002(3) -0.007(4)
C54 0.031(4) 0.057(5) 0.037(4) 0.006(4) -0.001(3) -0.005(3)
C55 0.036(4) 0.083(7) 0.047(5) -0.014(4) 0.012(4) -0.019(4)
C56 0.036(4) 0.074(6) 0.048(5) -0.002(4) 0.012(4) 0.000(4)
C57 0.047(5) 0.064(6) 0.029(4) 0.005(4) 0.003(3) -0.001(4)
C58 0.046(5) 0.058(6) 0.069(6) 0.017(5) 0.008(4) -0.004(4)
C59 0.039(5) 0.061(6) 0.070(6) 0.009(5) 0.012(4) -0.004(4)
C60 0.056(6) 0.073(7) 0.038(4) 0.011(4) 0.006(4) 0.005(5)
C61 0.033(4) 0.040(4) 0.043(4) 0.005(3) -0.001(3) 0.001(3)
C62 0.035(4) 0.042(4) 0.039(4) -0.001(3) 0.004(3) 0.008(3)
C63 0.040(4) 0.031(4) 0.043(4) 0.010(3) 0.003(3) 0.003(3)
C64 0.029(4) 0.055(5) 0.033(4) 0.001(3) 0.004(3) -0.006(3)
C65 0.037(4) 0.042(4) 0.042(4) 0.010(3) 0.012(3) -0.004(3)
C66 0.037(4) 0.054(5) 0.037(4) 0.007(4) 0.012(3) 0.008(3)
N1 0.032(3) 0.031(3) 0.041(3) 0.003(3) 0.008(3) -0.003(2)
N2 0.038(3) 0.032(3) 0.042(4) 0.001(3) -0.007(3) 0.004(3)
N3 0.031(3) 0.037(3) 0.043(4) -0.005(3) 0.001(3) -0.003(3)
N4 0.043(4) 0.033(3) 0.033(3) -0.003(3) -0.002(3) 0.008(3)
N5 0.053(4) 0.030(3) 0.037(3) -0.003(3) -0.007(3) 0.002(3)
N6 0.038(3) 0.030(3) 0.053(4) -0.004(3) 0.012(3) -0.001(3)
N7 0.034(3) 0.045(3) 0.031(3) -0.002(3) 0.008(3) 0.007(3)
N8 0.034(3) 0.061(4) 0.038(4) 0.003(3) 0.010(3) -0.006(3)
N9 0.031(3) 0.036(3) 0.045(4) 0.009(3) 0.008(3) 0.002(3)
N10 0.028(3) 0.048(4) 0.030(3) 0.005(3) 0.003(2) 0.006(3)
O1 0.054(3) 0.043(3) 0.061(4) -0.009(3) 0.016(3) -0.001(3)
O2 0.040(3) 0.044(3) 0.058(3) -0.011(3) 0.015(3) -0.004(2)
O1W 0.068(4) 0.064(4) 0.056(4) 0.020(3) 0.003(3) 0.015(3)
O3 0.039(3) 0.055(3) 0.038(3) 0.007(2) 0.002(2) 0.007(2)
O2W 0.075(5) 0.089(5) 0.053(4) -0.012(3) 0.008(3) 0.008(4)
O4 0.038(3) 0.051(3) 0.043(3) -0.002(2) 0.001(2) 0.011(2)
O5 0.059(4) 0.059(4) 0.061(4) 0.004(3) 0.023(3) 0.016(3)
O6 0.055(4) 0.083(5) 0.077(5) -0.040(4) 0.032(3) -0.009(3)
O7 0.057(4) 0.065(4) 0.092(5) 0.000(4) 0.024(4) -0.001(3)
O8 0.060(4) 0.092(6) 0.085(5) 0.005(4) 0.027(4) 0.012(4)
Zn1 0.0321(4) 0.0339(4) 0.0353(4) 0.0014(3) 0.0043(3) 0.0025(3)
Zn2 0.0490(6) 0.0503(6) 0.0616(7) -0.0019(5) 0.0226(5) -0.0018(4)
Br1 0.0620(6) 0.0807(8) 0.1064(9) 0.0246(6) 0.0399(6) 0.0087(5)
Br2 0.0725(7) 0.0610(6) 0.0952(8) 0.0109(6) 0.0416(6) 0.0091(5)
Br3 0.0623(6) 0.0955(8) 0.0705(7) 0.0085(6) 0.0152(5) -0.0168(6)
Br4 0.0817(8) 0.0781(8) 0.1107(10) -0.0409(7) 0.0367(7) -0.0221(6)
Eu1 0.0335(2) 0.0416(2) 0.0329(2) 0.00067(16) 0.00678(14) 0.00838(16)
Tb1 0.0335(2) 0.0416(2) 0.0329(2) 0.00067(16) 0.00678(14) 0.00838(16)

loop_
_atom_type_symbol
_atom_type_description
_atom_type_scat_dispersion_real
_atom_type_scat_dispersion_imag
_atom_type_scat_source
C C 0.0033 0.0016 'International Tables Vol C Tables 4.2.6.8 and 6.1.1.4'
H H 0.0000 0.0000 'International Tables Vol C Tables 4.2.6.8 and 6.1.1.4'
N N 0.0061 0.0033 'International Tables Vol C Tables 4.2.6.8 and 6.1.1.4'
O O 0.0106 0.0060 'International Tables Vol C Tables 4.2.6.8 and 6.1.1.4'
Zn Zn 0.2839 1.4301 'International Tables Vol C Tables 4.2.6.8 and 6.1.1.4'
Br Br -0.2901 2.4595 'International Tables Vol C Tables 4.2.6.8 and 6.1.1.4'
Eu Eu -0.1578 3.6682 'International Tables Vol C Tables 4.2.6.8 and 6.1.1.4'
Tb Tb -0.1723 4.1537 'International Tables Vol C Tables 4.2.6.8 and 6.1.1.4'

loop_
_geom_angle_atom_site_label_1
_geom_angle_atom_site_label_2
_geom_angle_atom_site_label_3
_geom_angle
_geom_angle_site_symmetry_1
_geom_angle_site_symmetry_3
N1 C1 N2 113.2(6) . .
N1 C1 C61 121.7(6) . .
N2 C1 C61 125.1(7) . .
C7 C2 N1 131.3(8) . .
C7 C2 C3 119.9(8) . .
N1 C2 C3 108.7(7) . .
N2 C3 C4 134.1(8) . .
N2 C3 C2 104.6(6) . .
C4 C3 C2 121.3(8) . .
C5 C4 C3 118.8(10) . .
C4 C5 C6 122.1(10) . .
C7 C6 C5 120.3(10) . .
C6 C7 C2 117.5(9) . .
N2 C8 C9 110.3(6) . .
C14 C9 C10 117.3(7) . .
C14 C9 C8 120.8(7) . .
C10 C9 C8 121.9(8) . .
C11 C10 C9 122.8(8) . .
C10 C11 C12 119.8(8) . .
C13 C12 C11 118.5(7) . .
C13 C12 C15 119.8(7) . .
C11 C12 C15 121.7(7) . .
C12 C13 C14 120.1(8) . .
C9 C14 C13 121.3(8) . .
O2 C15 O1 126.3(8) 3_645 .
O2 C15 C12 118.0(7) 3_645 .
O1 C15 C12 115.6(8) . .
N4 C16 N3 113.1(7) . .
N4 C16 C62 123.8(7) . .
N3 C16 C62 123.1(7) . .
C18 C17 N3 107.9(7) . .
C18 C17 C22 121.8(7) . .
N3 C17 C22 130.3(7) . .
N4 C18 C17 107.1(6) . .
N4 C18 C19 131.3(8) . .
C17 C18 C19 121.6(8) . .
C20 C19 C18 115.5(9) . .
C21 C20 C19 123.0(9) . .
C20 C21 C22 122.8(9) . .
C17 C22 C21 115.3(9) . .
N4 C23 C24 111.6(6) . .
C25 C24 C29 118.1(7) . .
C25 C24 C23 118.0(7) . .
C29 C24 C23 123.8(7) . .
C26 C25 C24 120.1(7) . .
C25 C26 C27 121.8(7) . .
C28 C27 C26 118.6(7) . .
C28 C27 C30 118.8(7) . 1_565
C26 C27 C30 122.5(7) . 1_565
C27 C28 C29 120.4(7) . .
C24 C29 C28 120.9(7) . .
O3 C30 O4 120.8(7) . 3_645
O3 C30 C27 119.8(7) . 1_545
O4 C30 C27 119.3(7) 3_645 1_545
O3 C30 Eu1 53.4(4) . .
O4 C30 Eu1 67.9(4) 3_645 .
C27 C30 Eu1 169.2(5) 1_545 .
N6 C31 N5 113.2(6) 3_745 .
N6 C31 C63 124.6(7) 3_745 .
N5 C31 C63 122.2(6) . .
C37 C32 C33 120.6(8) . .
C37 C32 N5 130.8(8) . 3_745
C33 C32 N5 108.6(7) . 3_745
N6 C33 C32 106.1(7) . .
N6 C33 C34 130.9(8) . .
C32 C33 C34 122.9(8) . .
C35 C34 C33 116.9(9) . .
C36 C35 C34 120.7(9) . .
C35 C36 C37 120.3(10) . .
C36 C37 C32 118.6(9) . .
N6 C38 C39 111.1(6) . .
C40 C39 C44 117.6(7) . .
C40 C39 C38 120.7(7) . .
C44 C39 C38 121.7(7) . .
C39 C40 C41 121.8(8) . .
C42 C41 C40 119.0(8) . .
C43 C42 C41 118.5(7) . .
C43 C42 C45 123.3(8) . .
C41 C42 C45 118.3(8) . .
C44 C43 C42 121.5(8) . .
C43 C44 C39 121.6(8) . .
O5 C45 O6 120.8(8) . .
O5 C45 C42 120.4(8) . .
O6 C45 C42 118.7(8) . .
O5 C45 Eu1 62.8(5) . .
O6 C45 Eu1 58.1(4) . .
C42 C45 Eu1 172.3(6) . .
N7 C46 N8 112.0(6) . .
N7 C46 C64 121.9(6) . .
N8 C46 C64 126.1(6) . .
C52 C47 C48 120.8(8) . .
C52 C47 N7 130.6(8) . .
C48 C47 N7 108.6(7) . .
C49 C48 N8 132.1(8) . .
C49 C48 C47 121.9(8) . .
N8 C48 C47 106.0(7) . .
C48 C49 C50 115.4(9) . .
C51 C50 C49 123.5(9) . .
C52 C51 C50 120.9(9) . .
C51 C52 C47 117.4(9) . .
N8 C53 C54 112.3(7) . .
C59 C54 C55 118.8(8) . .
C59 C54 C53 119.1(7) . .
C55 C54 C53 122.1(7) . .
C54 C55 C56 121.5(8) . .
C55 C56 C57 118.9(8) . .
C58 C57 C56 119.6(8) . .
C58 C57 C60 121.3(8) . .
C56 C57 C60 119.1(8) . .
C57 C58 C59 119.9(8) . .
C54 C59 C58 121.0(8) . .
O8 C60 O7 125.1(9) . .
O8 C60 C57 122.4(9) . .
O7 C60 C57 112.5(8) . .
N9 C61 C1 107.2(6) . .
N9 C62 C16 112.5(6) . .
N10 C63 C31 112.8(6) . .
C46 C64 N10 107.6(6) . .
N9 C65 C66 111.2(6) . .
N10 C66 C65 109.3(6) . .
C1 N1 C2 105.2(6) . .
C1 N1 Zn1 112.9(5) . .
C2 N1 Zn1 141.9(5) . .
C1 N2 C3 108.3(6) . .
C1 N2 C8 126.3(7) . .
C3 N2 C8 125.2(6) . .
C16 N3 C17 105.3(6) . .
C16 N3 Zn1 112.5(5) . .
C17 N3 Zn1 136.1(5) . .
C16 N4 C18 106.6(6) . .
C16 N4 C23 127.0(6) . .
C18 N4 C23 124.5(6) . .
C31 N5 C32 104.6(6) . 3_745
C31 N5 Zn1 115.3(5) . .
C32 N5 Zn1 138.7(5) 3_745 .
C31 N6 C33 107.5(6) 3_745 .
C31 N6 C38 127.1(7) 3_745 .
C33 N6 C38 123.1(6) . .
C46 N7 C47 106.5(6) . .
C46 N7 Zn1 112.6(5) . .
C47 N7 Zn1 140.4(5) . .
C46 N8 C48 107.0(6) . .
C46 N8 C53 128.6(6) . .
C48 N8 C53 124.3(6) . .
C61 N9 C65 115.3(6) . .
C61 N9 C62 109.6(5) . .
C65 N9 C62 112.3(6) . .
C61 N9 Zn1 103.0(5) . .
C65 N9 Zn1 106.2(4) . .
C62 N9 Zn1 109.9(4) . .
C63 N10 C66 111.7(6) . .
C63 N10 C64 112.5(6) . .
C66 N10 C64 113.2(6) . .
C63 N10 Zn1 109.5(4) . .
C66 N10 Zn1 107.1(4) . .
C64 N10 Zn1 102.3(4) . .
C15 O1 Eu1 134.5(5) . .
C15 O2 Eu1 135.3(5) 3_645 .
C30 O3 Eu1 102.3(4) . .
C30 O4 Eu1 163.8(5) 3_645 .
C30 O4 Tb1 86.7(4) 3_645 3_645
Eu1 O4 Tb1 102.20(18) . 3_645
C30 O4 Eu1 86.7(4) 3_645 3_645
Eu1 O4 Eu1 102.20(18) . 3_645
Tb1 O4 Eu1 0.0 3_645 3_645
C45 O5 Eu1 91.3(5) . .
C45 O6 Eu1 95.2(5) . .
N1 Zn1 N7 127.8(2) . .
N1 Zn1 N5 94.1(2) . .
N7 Zn1 N5 91.5(3) . .
N1 Zn1 N3 91.6(2) . .
N7 Zn1 N3 93.9(2) . .
N5 Zn1 N3 167.4(3) . .
N1 Zn1 N9 77.3(2) . .
N7 Zn1 N9 154.2(2) . .
N5 Zn1 N9 92.0(2) . .
N3 Zn1 N9 78.2(2) . .
N1 Zn1 N10 154.7(2) . .
N7 Zn1 N10 76.9(2) . .
N5 Zn1 N10 78.5(2) . .
N3 Zn1 N10 91.7(2) . .
N9 Zn1 N10 78.8(2) . .
Br2 Zn2 Br1 109.87(5) . .
Br2 Zn2 Br4 110.05(6) . .
Br1 Zn2 Br4 110.22(6) . .
Br2 Zn2 Br3 109.62(6) . .
Br1 Zn2 Br3 108.10(6) . .
Br4 Zn2 Br3 108.94(6) . .
O4 Eu1 O2 75.99(18) . .
O4 Eu1 O1 78.93(18) . .
O2 Eu1 O1 135.85(19) . .
O4 Eu1 O3 126.66(18) . .
O2 Eu1 O3 77.93(19) . .
O1 Eu1 O3 89.04(19) . .
O4 Eu1 O6 142.03(19) . .
O2 Eu1 O6 82.3(2) . .
O1 Eu1 O6 135.8(2) . .
O3 Eu1 O6 77.1(2) . .
O4 Eu1 O1W 83.2(2) . .
O2 Eu1 O1W 137.8(2) . .
O1 Eu1 O1W 72.7(2) . .
O3 Eu1 O1W 141.9(2) . .
O6 Eu1 O1W 92.9(2) . .
O4 Eu1 O5 151.98(19) . .
O2 Eu1 O5 130.75(18) . .
O1 Eu1 O5 83.51(19) . .
O3 Eu1 O5 74.21(19) . .
O6 Eu1 O5 52.4(2) . .
O1W Eu1 O5 70.7(2) . .
O4 Eu1 O2W 78.4(2) . .
O2 Eu1 O2W 70.7(2) . .
O1 Eu1 O2W 137.5(2) . .
O3 Eu1 O2W 133.1(2) . .
O6 Eu1 O2W 65.1(2) . .
O1W Eu1 O2W 69.4(2) . .
O5 Eu1 O2W 101.0(2) . .
O4 Eu1 O4 77.80(18) . 3_645
O2 Eu1 O4 69.91(17) . 3_645
O1 Eu1 O4 69.63(18) . 3_645
O3 Eu1 O4 49.61(16) . 3_645
O6 Eu1 O4 123.1(2) . 3_645
O1W Eu1 O4 140.26(18) . 3_645
O5 Eu1 O4 116.10(18) . 3_645
O2W Eu1 O4 137.7(2) . 3_645
O4 Eu1 C45 159.8(2) . .
O2 Eu1 C45 106.8(2) . .
O1 Eu1 C45 109.2(2) . .
O3 Eu1 C45 72.9(2) . .
O6 Eu1 C45 26.7(2) . .
O1W Eu1 C45 81.8(2) . .
O5 Eu1 C45 25.8(2) . .
O2W Eu1 C45 83.7(2) . .
O4 Eu1 C45 122.24(19) 3_645 .
O4 Eu1 C30 102.5(2) . .
O2 Eu1 C30 70.66(19) . .
O1 Eu1 C30 80.2(2) . .
O3 Eu1 C30 24.34(19) . .
O6 Eu1 C30 99.1(2) . .
O1W Eu1 C30 150.7(2) . .
O5 Eu1 C30 95.8(2) . .
O2W Eu1 C30 139.8(2) . .
O4 Eu1 C30 25.38(18) 3_645 .
C45 Eu1 C30 97.2(2) . .
O4 Eu1 Tb1 42.33(13) . 3_645
O2 Eu1 Tb1 67.64(13) . 3_645
O1 Eu1 Tb1 69.28(14) . 3_645
O3 Eu1 Tb1 84.72(13) . 3_645
O6 Eu1 Tb1 147.59(18) . 3_645
O1W Eu1 Tb1 117.35(15) . 3_645
O5 Eu1 Tb1 145.81(14) . 3_645
O2W Eu1 Tb1 112.97(16) . 3_645
O4 Eu1 Tb1 35.47(11) 3_645 3_645
C45 Eu1 Tb1 157.61(16) . 3_645
C30 Eu1 Tb1 60.39(15) . 3_645

loop_
_geom_bond_atom_site_label_1
_geom_bond_atom_site_label_2
_geom_bond_distance
_geom_bond_site_symmetry_2
C1 N1 1.316(9) .
C1 N2 1.359(9) .
C1 C61 1.506(10) .
C2 C7 1.392(11) .
C2 N1 1.407(9) .
C2 C3 1.436(11) .
C3 N2 1.372(10) .
C3 C4 1.377(11) .
C4 C5 1.334(14) .
C5 C6 1.429(15) .
C6 C7 1.399(13) .
C8 N2 1.480(9) .
C8 C9 1.502(10) .
C9 C14 1.367(11) .
C9 C10 1.379(11) .
C10 C11 1.372(12) .
C11 C12 1.374(11) .
C12 C13 1.396(11) .
C12 C15 1.499(11) .
C13 C14 1.394(11) .
C15 O2 1.251(9) 3_645
C15 O1 1.287(9) .
C16 N4 1.335(9) .
C16 N3 1.318(9) .
C16 C62 1.507(10) .
C17 C18 1.382(11) .
C17 N3 1.392(9) .
C17 C22 1.397(11) .
C18 N4 1.366(10) .
C18 C19 1.437(11) .
C19 C20 1.362(13) .
C20 C21 1.365(14) .
C21 C22 1.406(12) .
C23 N4 1.471(9) .
C23 C24 1.519(10) .
C24 C25 1.408(10) .
C24 C29 1.378(10) .
C25 C26 1.366(11) .
C26 C27 1.371(10) .
C27 C28 1.384(10) .
C27 C30 1.507(10) 1_565
C28 C29 1.387(10) .
C30 O3 1.241(9) .
C30 O4 1.263(9) 3_645
C30 C27 1.507(10) 1_545
C30 Eu1 2.942(7) .
C31 N6 1.338(9) 3_745
C31 N5 1.334(9) .
C31 C63 1.493(10) .
C32 C37 1.367(12) .
C32 C33 1.396(11) .
C32 N5 1.413(9) 3_745
C33 N6 1.382(10) .
C33 C34 1.370(11) .
C34 C35 1.387(15) .
C35 C36 1.433(15) .
C36 C37 1.379(13) .
C38 N6 1.466(9) .
C38 C39 1.505(10) .
C39 C40 1.382(11) .
C39 C44 1.364(11) .
C40 C41 1.417(11) .
C41 C42 1.387(11) .
C42 C43 1.373(12) .
C42 C45 1.462(11) .
C43 C44 1.387(12) .
C45 O5 1.242(10) .
C45 O6 1.284(10) .
C45 Eu1 2.851(9) .
C46 N7 1.318(9) .
C46 N8 1.355(9) .
C46 C64 1.496(10) .
C47 C52 1.398(11) .
C47 C48 1.401(11) .
C47 N7 1.371(10) .
C48 C49 1.402(12) .
C48 N8 1.372(10) .
C49 C50 1.399(15) .
C50 C51 1.366(15) .
C51 C52 1.397(14) .
C53 N8 1.475(10) .
C53 C54 1.461(11) .
C54 C59 1.373(11) .
C54 C55 1.388(11) .
C55 C56 1.385(12) .
C56 C57 1.405(12) .
C57 C58 1.383(11) .
C57 C60 1.497(12) .
C58 C59 1.395(12) .
C60 O8 1.226(11) .
C60 O7 1.286(11) .
C61 N9 1.468(9) .
C62 N9 1.465(9) .
C63 N10 1.462(9) .
C64 N10 1.503(8) .
C65 N9 1.479(9) .
C65 C66 1.519(10) .
C66 N10 1.477(9) .
N1 Zn1 2.069(6) .
N3 Zn1 2.157(6) .
N5 C32 1.413(9) 3_745
N5 Zn1 2.099(6) .
N6 C31 1.338(9) 3_745
N7 Zn1 2.093(6) .
N9 Zn1 2.286(6) .
N10 Zn1 2.289(6) .
O1 Eu1 2.363(5) .
O2 C15 1.251(9) 3_645
O2 Eu1 2.349(6) .
O1W Eu1 2.483(6) .
O3 Eu1 2.416(5) .
O2W Eu1 2.582(6) .
O4 C30 1.263(9) 3_645
O4 Eu1 2.352(5) .
O4 Tb1 2.730(5) 3_645
O4 Eu1 2.730(5) 3_645
O5 Eu1 2.537(6) .
O6 Eu1 2.430(6) .
Zn2 Br2 2.3926(15) .
Zn2 Br1 2.3953(14) .
Zn2 Br4 2.3984(15) .
Zn2 Br3 2.4157(15) .
Eu1 O4 2.730(5) 3_645
Eu1 Tb1 3.9621(7) 3_645
